data_1541667
loop_
_publ_author_name
'Bombicz, P.'
'Madarasz, J.'
'Mutikainen, I.'
'Leskela, T.'
'Krunks, M.'
'Niinisto, L.'

_publ_section_title
;
 Synthesis, vibrational spectra and X-ray structures of copper(I) thiourea
 complexes
;
_journal_name_full 'Inorganica Chimica Acta'
_journal_page_first 513
_journal_page_last 525
_journal_volume 357
_journal_year 2004
_chemical_formula_sum 'C3 H12 Cl Cu N6 S3'
_chemical_name_systematic '(Cu (C S (N H2)2)3) Cl'
_space_group_IT_number 96
_symmetry_space_group_name_Hall 'P 4nw 2abw'
_symmetry_space_group_name_H-M 'P 43 21 2'
_cell_angle_alpha 90
_cell_angle_beta 90
_cell_angle_gamma 90
_cell_formula_units_Z 8
_cell_length_a 13.398
_cell_length_b 13.398
_cell_length_c 13.79
_cell_volume 2475.393
_citation_journal_id_ASTM ICHAA3
_cod_data_source_file Bombicz_ICHAA3_2004_477.cif
_cod_data_source_block C3H12Cl1Cu1N6S3
_cod_original_formula_sum 'C3 H12 Cl1 Cu1 N6 S3'
_cod_database_code 1541667

loop_
_symmetry_equiv_pos_as_xyz
x,y,z
-y+1/2,x+1/2,z+3/4
-x,-y,z+1/2
y+1/2,-x+1/2,z+1/4
x+1/2,-y+1/2,-z+1/4
y,x,-z
-x+1/2,y+1/2,-z+3/4
-y,-x,-z+1/2

loop_
_atom_site_label
_atom_site_type_symbol
_atom_site_fract_x
_atom_site_fract_y
_atom_site_fract_z
_atom_site_occupancy
_atom_site_U_iso_or_equiv
H3 H+1 0.9953 0.6675 0.8482 1 0.0
C1 C+4 0.0864 0.2638 0.1008 1 0.0
N5 N-3 0.998 0.229 0.12014 1 0.0
S1 S-2 0.88973 0.49291 0.99992 1 0.0
H11 H+1 0.8645 -0.0089 0.8503 1 0.0
H9 H+1 0.9854 0.2047 0.1766 1 0.0
N3 N-3 0.1558 0.2613 0.16873 1 0.0
C2 C+4 0.92408 0.60608 0.95078 1 0.0
H1 H+1 0.0167 0.0499 0.875 1 0.0
N4 N-3 0.89506 0.69021 0.98962 1 0.0
H5 H+1 0.1423 0.2369 0.2249 1 0.0
N6 N-3 0.8386 0.04757 0.86603 1 0.0
S2 S-2 0.84453 0.2347 0.92416 1 0.0
H10 H+1 0.9521 0.2302 0.0765 1 0.0
H12 H+1 0.7748 0.055 0.8653 1 0.0
Cu1 Cu+1 0.97094 0.35551 0.91538 1 0.0
S3 S-2 0.1176 0.31409 0.98907 1 0.0
H4 H+1 0.9996 0.5565 0.8451 1 0.0
C3 C+4 0.89607 0.12195 0.89101 1 0.0
H8 H+1 0.8588 0.6898 0.0411 1 0.0
H2 H+1 0.0327 0.1548 0.9072 1 0.0
Cl1 Cl-1 0.0161 0.14456 0.34411 1 0.0
H6 H+1 0.2146 0.2841 0.1568 1 0.0
H7 H+1 0.9122 0.746 0.9637 1 0.0
N2 N-3 0.97935 0.61052 0.87233 1 0.0
N1 N-3 0.99296 0.10715 0.89105 1 0.0
